data_2237588
loop_
_publ_author_name
'Zhong, Kai-Long'

_publ_section_title
;
 Poly[aqua(\m~2~-4,4'-bipyridine-\k^2^<i>N</i>:<i>N</i>')(ethane-1,2-diol-\k<i>O</i>)(\m~2~-sulfato-\k^2^<i>O</i>:<i>O</i>')nickel(II)]
;
_journal_coeditor_code ZQ2195
_journal_issue 3
_journal_name_full 'Acta Crystallographica Section E'
_journal_page_first m154
_journal_page_last m155
_journal_paper_doi 10.1107/S1600536813003772
_journal_volume 69
_journal_year 2013
_chemical_formula_iupac '[Ni (S O4) (C10 H8 N2) (C2 H6 O2) (H2 O)]'
_chemical_formula_moiety 'C12 H16 N2 Ni O7 S'
_chemical_formula_sum 'C12 H16 N2 Ni O7 S'
_chemical_formula_weight 391.04
_chemical_name_systematic
Poly[aqua(\m~2~-4,4'-bipyridine-\k^2^<i>N</i>:<i>N</i>')(ethane-1,2-diol-\k<i>O</i>)(\m~2~-sulfato-\k^2^<i>O</i>:<i>O</i>')nickel(II)]
_space_group_IT_number 15
_symmetry_cell_setting monoclinic
_symmetry_space_group_name_Hall '-C 2yc'
_symmetry_space_group_name_H-M 'C 1 2/c 1'
_atom_sites_solution_hydrogens geom
_atom_sites_solution_primary direct
_atom_sites_solution_secondary difmap
_audit_creation_method SHELXL-97
_cell_angle_alpha 90.00
_cell_angle_beta 95.65(3)
_cell_angle_gamma 90.00
_cell_formula_units_Z 8
_cell_length_a 11.022(2)
_cell_length_b 22.606(5)
_cell_length_c 12.123(2)
_cell_measurement_reflns_used 6950
_cell_measurement_temperature 223.15
_cell_measurement_theta_max 27.50
_cell_measurement_theta_min 3.28
_cell_volume 3005.9(10)
_computing_cell_refinement 'CrystalClear (Rigaku, 2007)'
_computing_data_collection 'CrystalClear (Rigaku, 2007)'
_computing_data_reduction 'CrystalClear (Rigaku, 2007)'
_computing_molecular_graphics 'XP in SHELXTL (Sheldrick, 2008)'
_computing_publication_material 'SHELXTL (Sheldrick, 2008)'
_computing_structure_refinement 'SHELXL97 (Sheldrick, 2008)'
_computing_structure_solution 'SHELXS97 (Sheldrick, 2008)'
_diffrn_ambient_temperature 223.15
_diffrn_detector_area_resol_mean 28.5714
_diffrn_measured_fraction_theta_full 0.991
_diffrn_measured_fraction_theta_max 0.991
_diffrn_measurement_device_type 'Rigaku Mercury CCD'
_diffrn_measurement_method '\w scans'
_diffrn_radiation_monochromator 'Graphite Monochromator'
_diffrn_radiation_source 'fine-focus sealed tube'
_diffrn_radiation_type MoK\a
_diffrn_radiation_wavelength 0.71073
_diffrn_reflns_av_R_equivalents 0.0241
_diffrn_reflns_av_sigmaI/netI 0.0300
_diffrn_reflns_limit_h_max 11
_diffrn_reflns_limit_h_min -14
_diffrn_reflns_limit_k_max 29
_diffrn_reflns_limit_k_min -23
_diffrn_reflns_limit_l_max 15
_diffrn_reflns_limit_l_min -14
_diffrn_reflns_number 8555
_diffrn_reflns_theta_full 27.48
_diffrn_reflns_theta_max 27.48
_diffrn_reflns_theta_min 3.28
_diffrn_standards_number 0
_exptl_absorpt_coefficient_mu 1.468
_exptl_absorpt_correction_T_max 1.000
_exptl_absorpt_correction_T_min 0.743
_exptl_absorpt_correction_type multi-scan
_exptl_absorpt_process_details '(REQAB; Jacobson, 1998)'
_exptl_crystal_colour green
_exptl_crystal_density_diffrn 1.728
_exptl_crystal_density_method 'not measured'
_exptl_crystal_description block
_exptl_crystal_F_000 1616
_exptl_crystal_size_max 0.40
_exptl_crystal_size_mid 0.35
_exptl_crystal_size_min 0.10
_refine_diff_density_max 0.558
_refine_diff_density_min -0.409
_refine_ls_extinction_coef 0.0014(2)
_refine_ls_extinction_expression Fc^*^=kFc[1+0.001xFc^2^\l^3^/sin(2\q)]^-1/4^
_refine_ls_extinction_method 'SHELXL97 (Sheldrick, 2008)'
_refine_ls_goodness_of_fit_ref 1.055
_refine_ls_hydrogen_treatment constr
_refine_ls_matrix_type full
_refine_ls_number_parameters 214
_refine_ls_number_reflns 3420
_refine_ls_number_restraints 0
_refine_ls_restrained_S_all 1.055
_refine_ls_R_factor_all 0.0436
_refine_ls_R_factor_gt 0.0331
_refine_ls_shift/su_max 0.000
_refine_ls_shift/su_mean 0.000
_refine_ls_structure_factor_coef Fsqd
_refine_ls_weighting_details 'w=1/[\s^2^(Fo^2^)+(0.0501P)^2^] where P=(Fo^2^+2Fc^2^)/3'
_refine_ls_weighting_scheme calc
_refine_ls_wR_factor_gt 0.0812
_refine_ls_wR_factor_ref 0.0864
_reflns_number_gt 2885
_reflns_number_total 3420
_reflns_threshold_expression I>2\s(I)
_cod_data_source_file zq2195.cif
_cod_data_source_block I
_cod_original_sg_symbol_H-M 'C 2/c'
_cod_database_code 2237588
_cod_database_fobs_code 2237588

loop_
_symmetry_equiv_pos_as_xyz
'x, y, z'
'-x, y, -z+1/2'
'x+1/2, y+1/2, z'
'-x+1/2, y+1/2, -z+1/2'
'-x, -y, -z'
'x, -y, z-1/2'
'-x+1/2, -y+1/2, -z'
'x+1/2, -y+1/2, z-1/2'

loop_
_atom_site_type_symbol
_atom_site_label
_atom_site_fract_x
_atom_site_fract_y
_atom_site_fract_z
_atom_site_U_iso_or_equiv
_atom_site_adp_type
_atom_site_calc_flag
_atom_site_refinement_flags
_atom_site_occupancy
_atom_site_symmetry_multiplicity
Ni Ni1 0.5000 0.379715(14) 0.2500 0.01501(11) Uani d S 1 2
Ni Ni2 0.0000 0.378572(13) 0.2500 0.01544(11) Uani d S 1 2
S S1 0.23450(4) 0.39830(2) 0.10920(4) 0.01777(13) Uani d . 1 1
O O1 0.31124(12) 0.37951(6) 0.21319(12) 0.0197(3) Uani d . 1 1
O O1W 0.47576(13) 0.37522(5) 0.41787(12) 0.0234(3) Uani d . 1 1
H H1WA 0.4323 0.3957 0.4577 0.035 Uiso d R 1 1
H H1WB 0.5451 0.3772 0.4551 0.035 Uiso d R 1 1
O O2 0.10883(12) 0.37748(5) 0.11907(11) 0.0194(3) Uani d . 1 1
O O3 0.28195(13) 0.36860(7) 0.01488(13) 0.0289(4) Uani d . 1 1
O O4 0.23754(14) 0.46204(6) 0.09809(14) 0.0360(4) Uani d . 1 1
O O5 0.15466(13) 0.37609(6) 0.36000(12) 0.0233(3) Uani d . 1 1
H H5B 0.2169 0.3765 0.3282 0.028 Uiso calc R 1 1
O O6 0.30832(13) 0.43173(6) 0.52663(13) 0.0329(4) Uani d . 1 1
H H6A 0.2989 0.4663 0.5447 0.049 Uiso calc R 1 1
N N1 0.5000 0.28676(10) 0.2500 0.0188(5) Uani d S 1 2
N N2 0.5000 0.47137(10) 0.2500 0.0182(5) Uani d S 1 2
N N3 0.0000 0.28565(10) 0.2500 0.0213(5) Uani d S 1 2
N N4 0.0000 0.47128(10) 0.2500 0.0185(5) Uani d S 1 2
C C1 0.5000 0.16183(12) 0.2500 0.0188(6) Uani d S 1 2
C C2 0.43554(19) 0.19444(9) 0.16563(17) 0.0243(4) Uani d . 1 1
H H2A 0.3912 0.1750 0.1072 0.029 Uiso calc R 1 1
C C3 0.43763(19) 0.25555(9) 0.16891(18) 0.0245(4) Uani d . 1 1
H H3A 0.3935 0.2762 0.1119 0.029 Uiso calc R 1 1
C C4 0.58066(18) 0.50219(9) 0.19796(17) 0.0237(4) Uani d . 1 1
H H4A 0.6383 0.4815 0.1622 0.028 Uiso calc R 1 1
C C5 0.58292(18) 0.56309(8) 0.19449(17) 0.0233(4) Uani d . 1 1
H H5A 0.6395 0.5825 0.1553 0.028 Uiso calc R 1 1
C C6 0.5000 0.59546(12) 0.2500 0.0200(6) Uani d S 1 2
C C7 0.0000 0.16101(12) 0.2500 0.0215(6) Uani d S 1 2
C C8 0.0906(2) 0.19347(9) 0.2077(2) 0.0426(7) Uani d . 1 1
H H8A 0.1540 0.1741 0.1774 0.051 Uiso calc R 1 1
C C9 0.0880(2) 0.25446(10) 0.2101(2) 0.0419(6) Uani d . 1 1
H H9A 0.1515 0.2749 0.1821 0.050 Uiso calc R 1 1
C C10 0.0662(2) 0.50282(9) 0.32806(18) 0.0294(5) Uani d . 1 1
H H10A 0.1126 0.4824 0.3839 0.035 Uiso calc R 1 1
C C11 0.0692(2) 0.56365(9) 0.33016(18) 0.0282(5) Uani d . 1 1
H H11A 0.1180 0.5831 0.3857 0.034 Uiso calc R 1 1
C C12 0.0000 0.59610(12) 0.2500 0.0187(5) Uani d S 1 2
C C13 0.18041(19) 0.35033(9) 0.46738(18) 0.0274(5) Uani d . 1 1
H H13A 0.2502 0.3242 0.4675 0.033 Uiso calc R 1 1
H H13B 0.1111 0.3271 0.4854 0.033 Uiso calc R 1 1
C C14 0.2067(2) 0.39774(10) 0.55251(19) 0.0317(5) Uani d . 1 1
H H14A 0.1360 0.4232 0.5542 0.038 Uiso calc R 1 1
H H14B 0.2239 0.3800 0.6252 0.038 Uiso calc R 1 1

loop_
_atom_site_aniso_label
_atom_site_aniso_U_11
_atom_site_aniso_U_22
_atom_site_aniso_U_33
_atom_site_aniso_U_12
_atom_site_aniso_U_13
_atom_site_aniso_U_23
Ni1 0.01408(18) 0.01323(17) 0.0177(2) 0.000 0.00165(14) 0.000
Ni2 0.01432(18) 0.01335(18) 0.0185(2) 0.000 0.00093(14) 0.000
S1 0.0155(2) 0.0190(2) 0.0187(2) -0.00140(18) 0.00098(17) 0.00331(18)
O1 0.0152(7) 0.0260(7) 0.0178(7) 0.0001(5) 0.0010(6) 0.0034(5)
O1W 0.0197(7) 0.0294(8) 0.0213(8) 0.0027(6) 0.0036(6) -0.0021(6)
O2 0.0146(6) 0.0232(7) 0.0202(7) -0.0016(5) 0.0009(6) -0.0005(5)
O3 0.0194(7) 0.0480(10) 0.0199(8) 0.0001(6) 0.0041(6) -0.0026(6)
O4 0.0342(8) 0.0204(7) 0.0514(11) -0.0054(6) -0.0058(8) 0.0132(7)
O5 0.0181(7) 0.0333(8) 0.0185(7) 0.0006(6) 0.0023(6) 0.0034(6)
O6 0.0302(8) 0.0303(8) 0.0389(9) -0.0006(6) 0.0072(7) -0.0136(7)
N1 0.0188(11) 0.0154(11) 0.0217(12) 0.000 -0.0005(9) 0.000
N2 0.0180(11) 0.0151(10) 0.0213(12) 0.000 0.0012(9) 0.000
N3 0.0220(11) 0.0133(10) 0.0288(13) 0.000 0.0041(10) 0.000
N4 0.0178(11) 0.0170(11) 0.0206(12) 0.000 0.0021(9) 0.000
C1 0.0193(13) 0.0183(13) 0.0193(14) 0.000 0.0043(11) 0.000
C2 0.0290(10) 0.0186(9) 0.0235(11) -0.0018(8) -0.0060(9) -0.0013(8)
C3 0.0284(10) 0.0197(10) 0.0240(11) -0.0003(9) -0.0038(9) 0.0012(8)
C4 0.0241(10) 0.0215(10) 0.0259(11) -0.0009(8) 0.0050(9) -0.0019(8)
C5 0.0241(10) 0.0202(9) 0.0268(11) -0.0009(8) 0.0076(9) 0.0021(8)
C6 0.0220(13) 0.0174(13) 0.0201(14) 0.000 -0.0003(11) 0.000
C7 0.0230(14) 0.0190(13) 0.0226(15) 0.000 0.0021(11) 0.000
C8 0.0407(13) 0.0191(10) 0.0735(19) 0.0030(10) 0.0328(14) -0.0012(12)
C9 0.0388(13) 0.0214(10) 0.0711(19) -0.0001(10) 0.0327(13) 0.0020(12)
C10 0.0376(12) 0.0189(10) 0.0287(12) 0.0023(9) -0.0120(10) -0.0003(9)
C11 0.0351(12) 0.0214(10) 0.0254(11) -0.0019(9) -0.0106(9) -0.0030(8)
C12 0.0191(13) 0.0158(12) 0.0217(14) 0.000 0.0041(11) 0.000
C13 0.0284(11) 0.0268(11) 0.0265(11) -0.0012(9) 0.0003(9) 0.0094(9)
C14 0.0303(11) 0.0416(13) 0.0240(11) -0.0020(10) 0.0066(9) -0.0008(10)

loop_
_atom_type_symbol
_atom_type_description
_atom_type_scat_dispersion_real
_atom_type_scat_dispersion_imag
_atom_type_scat_source
C C 0.0033 0.0016 'International Tables Vol C Tables 4.2.6.8 and 6.1.1.4'
H H 0.0000 0.0000 'International Tables Vol C Tables 4.2.6.8 and 6.1.1.4'
N N 0.0061 0.0033 'International Tables Vol C Tables 4.2.6.8 and 6.1.1.4'
O O 0.0106 0.0060 'International Tables Vol C Tables 4.2.6.8 and 6.1.1.4'
S S 0.1246 0.1234 'International Tables Vol C Tables 4.2.6.8 and 6.1.1.4'
Ni Ni 0.3393 1.1124 'International Tables Vol C Tables 4.2.6.8 and 6.1.1.4'

loop_
_geom_angle_atom_site_label_1
_geom_angle_atom_site_label_2
_geom_angle_atom_site_label_3
_geom_angle_site_symmetry_1
_geom_angle_site_symmetry_3
_geom_angle
N2 Ni1 O1W . . 92.80(4)
N2 Ni1 O1W . 2_655 92.80(4)
O1W Ni1 O1W . 2_655 174.41(7)
N2 Ni1 O1 . . 90.13(4)
O1W Ni1 O1 . . 89.30(6)
O1W Ni1 O1 2_655 . 90.69(6)
N2 Ni1 O1 . 2_655 90.13(4)
O1W Ni1 O1 . 2_655 90.69(6)
O1W Ni1 O1 2_655 2_655 89.30(6)
O1 Ni1 O1 . 2_655 179.74(7)
N2 Ni1 N1 . . 180.0
O1W Ni1 N1 . . 87.20(4)
O1W Ni1 N1 2_655 . 87.20(4)
O1 Ni1 N1 . . 89.87(4)
O1 Ni1 N1 2_655 . 89.87(4)
O5 Ni2 O5 . 2 176.88(7)
O5 Ni2 O2 . 2 90.48(6)
O5 Ni2 O2 2 2 89.49(6)
O5 Ni2 O2 . . 89.49(6)
O5 Ni2 O2 2 . 90.48(6)
O2 Ni2 O2 2 . 178.64(7)
O5 Ni2 N4 . . 91.56(4)
O5 Ni2 N4 2 . 91.56(4)
O2 Ni2 N4 2 . 90.68(3)
O2 Ni2 N4 . . 90.68(3)
O5 Ni2 N3 . . 88.44(4)
O5 Ni2 N3 2 . 88.44(4)
O2 Ni2 N3 2 . 89.32(3)
O2 Ni2 N3 . . 89.32(3)
N4 Ni2 N3 . . 180.0
O4 S1 O3 . . 111.71(10)
O4 S1 O2 . . 110.77(8)
O3 S1 O2 . . 109.04(9)
O4 S1 O1 . . 109.99(8)
O3 S1 O1 . . 108.01(8)
O2 S1 O1 . . 107.18(8)
S1 O1 Ni1 . . 130.10(9)
Ni1 O1W H1WA . . 131.5
Ni1 O1W H1WB . . 108.7
H1WA O1W H1WB . . 101.4
S1 O2 Ni2 . . 132.26(9)
C13 O5 Ni2 . . 132.74(12)
C13 O5 H5B . . 109.5
Ni2 O5 H5B . . 111.9
C14 O6 H6A . . 109.5
C3 N1 C3 . 2_655 116.6(2)
C3 N1 Ni1 . . 121.69(12)
C3 N1 Ni1 2_655 . 121.69(12)
C4 N2 C4 2_655 . 117.1(2)
C4 N2 Ni1 2_655 . 121.44(12)
C4 N2 Ni1 . . 121.44(12)
C9 N3 C9 2 . 115.9(3)
C9 N3 Ni2 2 . 122.06(13)
C9 N3 Ni2 . . 122.06(13)
C10 N4 C10 . 2 115.8(2)
C10 N4 Ni2 . . 122.10(12)
C10 N4 Ni2 2 . 122.10(12)
C2 C1 C2 2_655 . 116.3(2)
C2 C1 C12 2_655 3_545 121.85(12)
C2 C1 C12 . 3_545 121.85(12)
C3 C2 C1 . . 120.03(18)
C3 C2 H2A . . 120.0
C1 C2 H2A . . 120.0
N1 C3 C2 . . 123.50(18)
N1 C3 H3A . . 118.2
C2 C3 H3A . . 118.2
N2 C4 C5 . . 123.4(2)
N2 C4 H4A . . 118.3
C5 C4 H4A . . 118.3
C4 C5 C6 . . 119.7(2)
C4 C5 H5A . . 120.2
C6 C5 H5A . . 120.2
C5 C6 C5 2_655 . 116.7(3)
C5 C6 C7 2_655 3 121.66(13)
C5 C6 C7 . 3 121.66(13)
C8 C7 C8 . 2 115.6(3)
C8 C7 C6 . 3_445 122.18(13)
C8 C7 C6 2 3_445 122.18(13)
C7 C8 C9 . . 120.5(2)
C7 C8 H8A . . 119.8
C9 C8 H8A . . 119.8
N3 C9 C8 . . 123.7(2)
N3 C9 H9A . . 118.1
C8 C9 H9A . . 118.1
N4 C10 C11 . . 123.70(19)
N4 C10 H10A . . 118.2
C11 C10 H10A . . 118.2
C10 C11 C12 . . 120.37(19)
C10 C11 H11A . . 119.8
C12 C11 H11A . . 119.8
C11 C12 C11 2 . 116.1(3)
C11 C12 C1 2 3_455 121.97(13)
C11 C12 C1 . 3_455 121.97(13)
O5 C13 C14 . . 110.12(17)
O5 C13 H13A . . 109.6
C14 C13 H13A . . 109.6
O5 C13 H13B . . 109.6
C14 C13 H13B . . 109.6
H13A C13 H13B . . 108.2
O6 C14 C13 . . 109.80(18)
O6 C14 H14A . . 109.7
C13 C14 H14A . . 109.7
O6 C14 H14B . . 109.7
C13 C14 H14B . . 109.7
H14A C14 H14B . . 108.2

loop_
_geom_bond_atom_site_label_1
_geom_bond_atom_site_label_2
_geom_bond_site_symmetry_2
_geom_bond_distance
_geom_bond_publ_flag
Ni1 N2 . 2.072(2) y
Ni1 O1W . 2.0809(15) y
Ni1 O1W 2_655 2.0809(15) ?
Ni1 O1 . 2.0844(14) y
Ni1 O1 2_655 2.0844(14) ?
Ni1 N1 . 2.101(2) y
Ni2 O5 . 2.0591(15) y
Ni2 O5 2 2.0591(15) ?
Ni2 O2 2 2.0817(15) ?
Ni2 O2 . 2.0817(15) y
Ni2 N4 . 2.096(2) y
Ni2 N3 . 2.101(2) y
S1 O4 . 1.4480(15) ?
S1 O3 . 1.4660(16) ?
S1 O2 . 1.4788(14) ?
S1 O1 . 1.5084(15) ?
O1W H1WA . 0.8500 ?
O1W H1WB . 0.8500 ?
O5 C13 . 1.429(2) ?
O5 H5B . 0.8200 ?
O6 C14 . 1.419(3) ?
O6 H6A . 0.8200 ?
N1 C3 . 1.343(2) ?
N1 C3 2_655 1.343(2) ?
N2 C4 2_655 1.336(2) ?
N2 C4 . 1.336(2) ?
N3 C9 2 1.328(3) ?
N3 C9 . 1.328(3) ?
N4 C10 . 1.342(2) ?
N4 C10 2 1.342(2) ?
C1 C2 2_655 1.397(2) ?
C1 C2 . 1.397(2) ?
C1 C12 3_545 1.486(4) ?
C2 C3 . 1.382(3) ?
C2 H2A . 0.9300 ?
C3 H3A . 0.9300 ?
C4 C5 . 1.378(3) ?
C4 H4A . 0.9300 ?
C5 C6 . 1.395(2) ?
C5 H5A . 0.9300 ?
C6 C5 2_655 1.395(2) ?
C6 C7 3 1.482(4) ?
C7 C8 . 1.378(3) ?
C7 C8 2 1.378(3) ?
C7 C6 3_445 1.482(4) ?
C8 C9 . 1.379(3) ?
C8 H8A . 0.9300 ?
C9 H9A . 0.9300 ?
C10 C11 . 1.376(3) ?
C10 H10A . 0.9300 ?
C11 C12 . 1.385(2) ?
C11 H11A . 0.9300 ?
C12 C11 2 1.385(2) ?
C12 C1 3_455 1.486(4) ?
C13 C14 . 1.496(3) ?
C13 H13A . 0.9700 ?
C13 H13B . 0.9700 ?
C14 H14A . 0.9700 ?
C14 H14B . 0.9700 ?

loop_
_geom_hbond_atom_site_label_D
_geom_hbond_atom_site_label_H
_geom_hbond_atom_site_label_A
_geom_hbond_site_symmetry_A
_geom_hbond_distance_DH
_geom_hbond_distance_HA
_geom_hbond_distance_DA
_geom_hbond_angle_DHA
O6 H6A O4 6_566 0.82 1.89 2.694(2) 164.6
O5 H5B O1 . 0.82 1.82 2.599(2) 158.2
O1W H1WA O6 . 0.85 1.86 2.693(2) 167.1
O1W H1WB O3 2_655 0.85 1.91 2.718(2) 157.3

loop_
_geom_torsion_atom_site_label_1
_geom_torsion_atom_site_label_2
_geom_torsion_atom_site_label_3
_geom_torsion_atom_site_label_4
_geom_torsion_site_symmetry_1
_geom_torsion_site_symmetry_4
_geom_torsion
O4 S1 O1 Ni1 . . -70.98(12)
O3 S1 O1 Ni1 . . 51.16(12)
O2 S1 O1 Ni1 . . 168.52(9)
N2 Ni1 O1 S1 . . 68.28(10)
O1W Ni1 O1 S1 . . 161.08(10)
O1W Ni1 O1 S1 2_655 . -24.52(10)
N1 Ni1 O1 S1 . . -111.72(10)
O4 S1 O2 Ni2 . . -76.72(13)
O3 S1 O2 Ni2 . . 159.96(10)
O1 S1 O2 Ni2 . . 43.28(12)
O5 Ni2 O2 S1 . . -27.71(11)
O5 Ni2 O2 S1 2 . 155.42(10)
N4 Ni2 O2 S1 . . 63.85(10)
N3 Ni2 O2 S1 . . -116.15(10)
O2 Ni2 O5 C13 2 . 31.31(16)
O2 Ni2 O5 C13 . . -147.33(16)
N4 Ni2 O5 C13 . . 122.01(16)
N3 Ni2 O5 C13 . . -57.99(16)
O1W Ni1 N1 C3 . . 135.88(12)
O1W Ni1 N1 C3 2_655 . -44.12(12)
O1 Ni1 N1 C3 . . 46.58(12)
O1 Ni1 N1 C3 2_655 . -133.42(12)
O1W Ni1 N1 C3 . 2_655 -44.12(12)
O1W Ni1 N1 C3 2_655 2_655 135.88(12)
O1 Ni1 N1 C3 . 2_655 -133.42(12)
O1 Ni1 N1 C3 2_655 2_655 46.58(12)
O1W Ni1 N2 C4 . 2_655 -43.57(11)
O1W Ni1 N2 C4 2_655 2_655 136.43(11)
O1 Ni1 N2 C4 . 2_655 45.73(11)
O1 Ni1 N2 C4 2_655 2_655 -134.27(11)
O1W Ni1 N2 C4 . . 136.43(11)
O1W Ni1 N2 C4 2_655 . -43.57(11)
O1 Ni1 N2 C4 . . -134.27(11)
O1 Ni1 N2 C4 2_655 . 45.73(11)
O5 Ni2 N3 C9 . 2 114.53(16)
O5 Ni2 N3 C9 2 2 -65.47(16)
O2 Ni2 N3 C9 2 2 24.04(16)
O2 Ni2 N3 C9 . 2 -155.96(16)
O5 Ni2 N3 C9 . . -65.47(16)
O5 Ni2 N3 C9 2 . 114.53(16)
O2 Ni2 N3 C9 2 . -155.96(16)
O2 Ni2 N3 C9 . . 24.04(16)
O5 Ni2 N4 C10 . . -15.81(13)
O5 Ni2 N4 C10 2 . 164.19(13)
O2 Ni2 N4 C10 2 . 74.68(13)
O2 Ni2 N4 C10 . . -105.32(13)
O5 Ni2 N4 C10 . 2 164.19(13)
O5 Ni2 N4 C10 2 2 -15.81(13)
O2 Ni2 N4 C10 2 2 -105.32(13)
O2 Ni2 N4 C10 . 2 74.68(13)
C2 C1 C2 C3 2_655 . -0.18(15)
C12 C1 C2 C3 3_545 . 179.82(15)
C3 N1 C3 C2 2_655 . -0.20(16)
Ni1 N1 C3 C2 . . 179.80(16)
C1 C2 C3 N1 . . 0.4(3)
C4 N2 C4 C5 2_655 . -0.94(14)
Ni1 N2 C4 C5 . . 179.06(14)
N2 C4 C5 C6 . . 1.9(3)
C4 C5 C6 C5 . 2_655 -0.87(13)
C4 C5 C6 C7 . 3 179.13(13)
C8 C7 C8 C9 2 . 0.6(2)
C6 C7 C8 C9 3_445 . -179.4(2)
C9 N3 C9 C8 2 . 0.6(2)
Ni2 N3 C9 C8 . . -179.4(2)
C7 C8 C9 N3 . . -1.2(4)
C10 N4 C10 C11 2 . -0.58(17)
Ni2 N4 C10 C11 . . 179.42(17)
N4 C10 C11 C12 . . 1.2(3)
C10 C11 C12 C11 . 2 -0.54(16)
C10 C11 C12 C1 . 3_455 179.46(16)
Ni2 O5 C13 C14 . . -114.44(17)
O5 C13 C14 O6 . . -59.5(2)
